data_2017748
loop_
_publ_author_name
'Blake, Alexander J.'
'Harris, Naomi A.'
'Kays, Deborah L.'
'Lewis, William'
'Moxey, Graeme J.'

_publ_section_title
;
 Bis[\m~3~-1,8-bis(triisopropylsilylamido)naphthalene]bis(tetrahydrofuran)di-\m~3~-oxido-dimanganese(III)disodium
;
_journal_coeditor_code GA3151
_journal_issue 8
_journal_name_full 'Acta Crystallographica Section C'
_journal_page_first m204
_journal_page_last m206
_journal_paper_doi 10.1107/S010827011002442X
_journal_volume 66
_journal_year 2010
_chemical_formula_iupac '[Na2 Mn2 (C32 H56 N2 O Si2)2 O2]'
_chemical_formula_moiety 'C64 H112 Mn2 N4 Na2 O4 Si4'
_chemical_formula_sum 'C64 H112 Mn2 N4 Na2 O4 Si4'
_chemical_formula_weight 1269.80
_chemical_name_systematic
;
Bis[\m~3~-1,8-bis(triisopropylsilylamido)naphthalene]bis(tetrahydrofuran)di-
\m~3~-oxido-dimanganese(III)disodium
;
_space_group_IT_number 60
_symmetry_cell_setting orthorhombic
_symmetry_space_group_name_Hall '-P 2n 2ab'
_symmetry_space_group_name_H-M 'P b c n'
_atom_sites_solution_hydrogens geom
_atom_sites_solution_primary direct
_atom_sites_solution_secondary difmap
_audit_creation_method 'enCIFer editing of SHELXL97 CIF output'
_cell_angle_alpha 90.00
_cell_angle_beta 90.00
_cell_angle_gamma 90.00
_cell_formula_units_Z 4
_cell_length_a 25.209(2)
_cell_length_b 17.6946(15)
_cell_length_c 15.5541(13)
_cell_measurement_reflns_used 7869
_cell_measurement_temperature 150(2)
_cell_measurement_theta_max 27.10
_cell_measurement_theta_min 2.30
_cell_volume 6938.1(10)
_computing_cell_refinement 'SAINT (Bruker, 2002)'
_computing_data_collection 'SMART  (Bruker, 2001)'
_computing_data_reduction
;
SAINT (Bruker, 2002) and SHELXTL (Sheldrick, 2008)
;
_computing_molecular_graphics 'SHELXTL (Sheldrick, 2008)'
_computing_publication_material
;
publCIF (Westrip, 2010) and PLATON (Spek, 2009)
;
_computing_structure_refinement 'SHELXL97 (Sheldrick, 2008)'
_computing_structure_solution 'SHELXS97 (Sheldrick, 2008)'
_diffrn_ambient_temperature 150(2)
_diffrn_detector_area_resol_mean 8.366
_diffrn_measured_fraction_theta_full 0.998
_diffrn_measured_fraction_theta_max 0.998
_diffrn_measurement_device_type 'Bruker SMART APEX CCD area-detector'
_diffrn_measurement_method '\w rotation with narrow frames'
_diffrn_radiation_monochromator graphite
_diffrn_radiation_source 'sealed tube'
_diffrn_radiation_type MoK\a
_diffrn_radiation_wavelength 0.71073
_diffrn_reflns_av_R_equivalents 0.047
_diffrn_reflns_av_sigmaI/netI 0.034
_diffrn_reflns_limit_h_max 30
_diffrn_reflns_limit_h_min -24
_diffrn_reflns_limit_k_max 20
_diffrn_reflns_limit_k_min -21
_diffrn_reflns_limit_l_max 18
_diffrn_reflns_limit_l_min -17
_diffrn_reflns_number 34383
_diffrn_reflns_theta_full 25.10
_diffrn_reflns_theta_max 25.10
_diffrn_reflns_theta_min 2.30
_diffrn_standards_decay_% 0
_diffrn_standards_number 0
_exptl_absorpt_coefficient_mu 0.492
_exptl_absorpt_correction_T_max 0.746
_exptl_absorpt_correction_T_min 0.652
_exptl_absorpt_correction_type multi-scan
_exptl_absorpt_process_details '(SADABS; Sheldrick, 1996)'
_exptl_crystal_colour brown
_exptl_crystal_density_diffrn 1.216
_exptl_crystal_density_method 'not measured'
_exptl_crystal_description plate
_exptl_crystal_F_000 2736
_exptl_crystal_size_max 0.27
_exptl_crystal_size_mid 0.27
_exptl_crystal_size_min 0.07
_refine_diff_density_max 0.59
_refine_diff_density_min -0.35
_refine_ls_extinction_method none
_refine_ls_goodness_of_fit_ref 1.21
_refine_ls_hydrogen_treatment constr
_refine_ls_matrix_type full
_refine_ls_number_parameters 373
_refine_ls_number_reflns 6173
_refine_ls_number_restraints 10
_refine_ls_restrained_S_all 1.21
_refine_ls_R_factor_all 0.0781
_refine_ls_R_factor_gt 0.0672
_refine_ls_shift/su_max 0.001
_refine_ls_shift/su_mean 0.000
_refine_ls_structure_factor_coef Fsqd
_refine_ls_weighting_details 'calc w = 1/[\s^2^(Fo^2^)+(0.061P)^2^+9.211P] where P=(Fo^2^+2Fc^2^)/3'
_refine_ls_weighting_scheme calc
_refine_ls_wR_factor_gt 0.149
_refine_ls_wR_factor_ref 0.155
_reflns_number_gt 5327
_reflns_number_total 6173
_reflns_threshold_expression I>2\s(I)
_cod_data_source_file ga3151.cif
_cod_data_source_block I
_cod_original_cell_volume 6938.0(10)
_cod_database_code 2017748
_cod_database_fobs_code 2017748

loop_
_symmetry_equiv_pos_as_xyz
'x, y, z'
'-x+1/2, -y+1/2, z+1/2'
'x+1/2, -y+1/2, -z'
'-x, y, -z+1/2'
'-x, -y, -z'
'x-1/2, y-1/2, -z-1/2'
'-x-1/2, y-1/2, z'
'x, -y, z-1/2'

loop_
_atom_site_type_symbol
_atom_site_label
_atom_site_fract_x
_atom_site_fract_y
_atom_site_fract_z
_atom_site_U_iso_or_equiv
_atom_site_adp_type
_atom_site_calc_flag
_atom_site_refinement_flags
_atom_site_occupancy
_atom_site_disorder_assembly
_atom_site_disorder_group
Mn Mn1 0.45141(2) 0.72512(3) 0.78677(3) 0.02163(16) Uani d . 1 . .
Si Si1 0.42062(4) 0.82489(6) 0.97030(7) 0.0284(2) Uani d . 1 . .
Na Na1 0.40911(6) 0.74511(10) 0.59699(10) 0.0433(4) Uani d . 1 . .
O O1 0.47915(9) 0.71703(13) 0.67526(15) 0.0241(5) Uani d . 1 . .
N N1 0.42181(11) 0.80197(15) 0.86268(18) 0.0244(6) Uani d . 1 . .
C C1 0.40060(14) 0.8528(2) 0.8021(2) 0.0277(8) Uani d . 1 . .
Si Si2 0.36400(4) 0.59814(6) 0.74039(7) 0.0293(3) Uani d . 1 . .
O O2 0.36783(14) 0.75504(19) 0.4689(2) 0.0599(9) Uani d U 1 . .
N N2 0.37806(11) 0.69412(16) 0.7531(2) 0.0269(7) Uani d . 1 . .
C C2 0.41805(17) 0.9275(2) 0.7992(3) 0.0372(9) Uani d . 1 . .
H H2 0.4489 0.9414 0.8306 0.045 Uiso calc R 1 . .
C C3 0.3915(2) 0.9825(2) 0.7512(3) 0.0475(11) Uani d . 1 . .
H H3 0.4039 1.0332 0.7520 0.057 Uiso calc R 1 . .
C C4 0.3486(2) 0.9647(2) 0.7041(3) 0.0466(11) Uani d . 1 . .
H H4 0.3303 1.0033 0.6737 0.056 Uiso calc R 1 . .
C C5 0.33033(17) 0.8886(2) 0.6991(2) 0.0374(9) Uani d . 1 . .
C C6 0.28456(19) 0.8699(3) 0.6520(3) 0.0488(12) Uani d . 1 . .
H H6 0.2662 0.9082 0.6212 0.059 Uiso calc R 1 . .
C C7 0.26663(17) 0.7984(3) 0.6501(3) 0.0478(11) Uani d . 1 . .
H H7 0.2338 0.7876 0.6226 0.057 Uiso calc R 1 . .
C C8 0.29556(15) 0.7392(2) 0.6882(3) 0.0372(9) Uani d . 1 . .
H H8 0.2822 0.6891 0.6846 0.045 Uiso calc R 1 . .
C C9 0.34357(14) 0.7523(2) 0.7311(2) 0.0265(8) Uani d . 1 . .
C C10 0.35890(14) 0.8301(2) 0.7436(2) 0.0285(8) Uani d . 1 . .
C C11 0.30765(17) 0.8202(3) 0.9726(3) 0.0511(12) Uani d . 1 . .
H H11A 0.2749 0.8380 0.9997 0.077 Uiso calc R 1 . .
H H11B 0.3140 0.7675 0.9887 0.077 Uiso calc R 1 . .
H H11C 0.3043 0.8240 0.9099 0.077 Uiso calc R 1 . .
C C12 0.35418(16) 0.8689(2) 1.0027(3) 0.0375(9) Uani d . 1 . .
H H12 0.3532 0.8673 1.0669 0.045 Uiso calc R 1 . .
C C13 0.34472(17) 0.9513(2) 0.9783(3) 0.0457(11) Uani d . 1 . .
H H13A 0.3430 0.9559 0.9156 0.069 Uiso calc R 1 . .
H H13B 0.3739 0.9825 1.0003 0.069 Uiso calc R 1 . .
H H13C 0.3112 0.9686 1.0034 0.069 Uiso calc R 1 . .
C C14 0.52835(16) 0.8800(2) 0.9599(3) 0.0439(11) Uani d . 1 . .
H H14A 0.5504 0.9255 0.9635 0.066 Uiso calc R 1 . .
H H14B 0.5231 0.8665 0.8994 0.066 Uiso calc R 1 . .
H H14C 0.5461 0.8383 0.9897 0.066 Uiso calc R 1 . .
C C15 0.47425(16) 0.8952(2) 1.0022(3) 0.0366(9) Uani d . 1 . .
H H15 0.4623 0.9453 0.9798 0.044 Uiso calc R 1 . .
C C16 0.4806(2) 0.9052(3) 1.0998(3) 0.0531(12) Uani d . 1 . .
H H16A 0.4936 0.8579 1.1251 0.080 Uiso calc R 1 . .
H H16B 0.4462 0.9181 1.1252 0.080 Uiso calc R 1 . .
H H16C 0.5061 0.9458 1.1113 0.080 Uiso calc R 1 . .
C C17 0.48236(17) 0.6986(2) 1.0332(3) 0.0416(10) Uani d . 1 . .
H H17A 0.5057 0.7308 1.0678 0.062 Uiso calc R 1 . .
H H17B 0.4961 0.6954 0.9744 0.062 Uiso calc R 1 . .
H H17C 0.4810 0.6479 1.0585 0.062 Uiso calc R 1 . .
C C18 0.42650(16) 0.7324(2) 1.0317(3) 0.0366(9) Uani d . 1 . .
H H18 0.4042 0.6953 0.9993 0.044 Uiso calc R 1 . .
C C19 0.4038(2) 0.7337(3) 1.1241(3) 0.0528(12) Uani d . 1 . .
H H19A 0.4048 0.6825 1.1483 0.079 Uiso calc R 1 . .
H H19B 0.3671 0.7517 1.1228 0.079 Uiso calc R 1 . .
H H19C 0.4252 0.7675 1.1599 0.079 Uiso calc R 1 . .
C C20 0.29409(19) 0.4865(3) 0.8192(3) 0.0522(12) Uani d . 1 . .
H H20A 0.3204 0.4716 0.8623 0.078 Uiso calc R 1 . .
H H20B 0.2996 0.4571 0.7665 0.078 Uiso calc R 1 . .
H H20C 0.2584 0.4769 0.8415 0.078 Uiso calc R 1 . .
C C21 0.30020(16) 0.5712(2) 0.7991(3) 0.0390(10) Uani d . 1 . .
H H21 0.2701 0.5852 0.7603 0.047 Uiso calc R 1 . .
C C22 0.29364(18) 0.6179(3) 0.8816(3) 0.0484(11) Uani d . 1 . .
H H22A 0.2612 0.6023 0.9114 0.073 Uiso calc R 1 . .
H H22B 0.2912 0.6717 0.8668 0.073 Uiso calc R 1 . .
H H22C 0.3243 0.6097 0.9191 0.073 Uiso calc R 1 . .
C C23 0.4252(2) 0.4610(2) 0.7654(4) 0.0563(13) Uani d . 1 . .
H H23A 0.4586 0.4396 0.7868 0.084 Uiso calc R 1 . .
H H23B 0.4230 0.4534 0.7030 0.084 Uiso calc R 1 . .
H H23C 0.3953 0.4359 0.7934 0.084 Uiso calc R 1 . .
C C24 0.42352(16) 0.5462(2) 0.7854(3) 0.0376(9) Uani d . 1 . .
H H24 0.4552 0.5687 0.7565 0.045 Uiso calc R 1 . .
C C25 0.43202(18) 0.5582(2) 0.8819(3) 0.0450(11) Uani d . 1 . .
H H25A 0.4028 0.5350 0.9138 0.067 Uiso calc R 1 . .
H H25B 0.4332 0.6125 0.8943 0.067 Uiso calc R 1 . .
H H25C 0.4656 0.5349 0.8993 0.067 Uiso calc R 1 . .
C C26 0.3207(2) 0.5150(3) 0.5934(3) 0.0606(14) Uani d . 1 . .
H H26A 0.3183 0.5131 0.5305 0.091 Uiso calc R 1 . .
H H26B 0.2855 0.5245 0.6176 0.091 Uiso calc R 1 . .
H H26C 0.3342 0.4667 0.6150 0.091 Uiso calc R 1 . .
C C27 0.35826(17) 0.5782(2) 0.6199(3) 0.0407(10) Uani d . 1 . .
H H27 0.3429 0.6253 0.5944 0.049 Uiso calc R 1 . .
C C28 0.41262(18) 0.5685(3) 0.5765(3) 0.0467(11) Uani d . 1 . .
H H28A 0.4259 0.5173 0.5871 0.070 Uiso calc R 1 . .
H H28B 0.4376 0.6054 0.6003 0.070 Uiso calc R 1 . .
H H28C 0.4090 0.5767 0.5144 0.070 Uiso calc R 1 . .
C C29 0.3572(3) 0.6956(3) 0.4095(4) 0.0757(17) Uani d U 1 . .
H H29A 0.3351 0.6561 0.4371 0.091 Uiso calc R 1 . .
H H29B 0.3908 0.6722 0.3901 0.091 Uiso calc R 1 . .
C C30 0.3282(3) 0.7295(3) 0.3344(3) 0.0718(15) Uani d U 1 . .
H H30A 0.3405 0.7070 0.2796 0.086 Uiso calc R 1 . .
H H30B 0.2895 0.7217 0.3398 0.086 Uiso calc R 1 . .
C C31 0.3417(2) 0.8109(3) 0.3387(4) 0.0745(15) Uani d U 1 . .
H H31A 0.3137 0.8426 0.3124 0.089 Uiso calc R 1 . .
H H31B 0.3761 0.8217 0.3104 0.089 Uiso calc R 1 . .
C C32 0.3448(3) 0.8224(4) 0.4343(5) 0.100(2) Uani d U 1 . .
H H32A 0.3672 0.8668 0.4480 0.120 Uiso calc R 1 . .
H H32B 0.3090 0.8307 0.4586 0.120 Uiso calc R 1 . .

loop_
_atom_site_aniso_label
_atom_site_aniso_U_11
_atom_site_aniso_U_22
_atom_site_aniso_U_33
_atom_site_aniso_U_12
_atom_site_aniso_U_13
_atom_site_aniso_U_23
Mn1 0.0210(3) 0.0221(3) 0.0218(3) -0.0003(2) 0.0002(2) -0.0020(2)
Si1 0.0308(5) 0.0298(5) 0.0245(5) 0.0002(4) 0.0022(4) -0.0050(4)
Na1 0.0359(9) 0.0592(10) 0.0348(9) -0.0016(8) -0.0039(7) 0.0007(8)
O1 0.0220(12) 0.0293(12) 0.0211(13) 0.0007(10) 0.0004(10) -0.0017(10)
N1 0.0269(15) 0.0223(14) 0.0241(16) 0.0004(12) 0.0014(12) -0.0060(12)
C1 0.0299(19) 0.0295(18) 0.0237(19) 0.0028(15) 0.0079(15) -0.0015(15)
Si2 0.0282(5) 0.0280(5) 0.0316(6) -0.0072(4) 0.0016(4) -0.0039(4)
O2 0.057(2) 0.065(2) 0.0574(19) 0.0079(17) -0.0162(16) -0.0167(16)
N2 0.0205(14) 0.0280(15) 0.0321(17) -0.0023(12) 0.0006(13) -0.0037(13)
C2 0.049(2) 0.0295(19) 0.033(2) -0.0041(18) 0.0042(19) -0.0016(17)
C3 0.075(3) 0.025(2) 0.042(3) 0.003(2) 0.014(2) 0.0032(19)
C4 0.068(3) 0.037(2) 0.035(2) 0.021(2) 0.007(2) 0.0090(19)
C5 0.045(2) 0.043(2) 0.025(2) 0.0132(19) 0.0038(18) -0.0012(17)
C6 0.054(3) 0.055(3) 0.037(2) 0.027(2) -0.009(2) 0.001(2)
C7 0.033(2) 0.070(3) 0.041(3) 0.015(2) -0.0073(19) -0.006(2)
C8 0.030(2) 0.049(2) 0.033(2) 0.0015(18) -0.0020(17) -0.0031(19)
C9 0.0241(18) 0.0332(18) 0.0223(18) 0.0052(15) 0.0041(14) -0.0040(15)
C10 0.0305(19) 0.0298(18) 0.0251(19) 0.0056(16) 0.0071(15) -0.0014(15)
C11 0.036(2) 0.066(3) 0.051(3) -0.004(2) 0.011(2) -0.003(2)
C12 0.039(2) 0.045(2) 0.028(2) 0.0061(18) 0.0065(17) -0.0081(18)
C13 0.038(2) 0.051(3) 0.048(3) 0.012(2) 0.005(2) -0.007(2)
C14 0.037(2) 0.037(2) 0.058(3) -0.0043(18) 0.000(2) -0.015(2)
C15 0.038(2) 0.033(2) 0.039(2) -0.0009(17) -0.0030(18) -0.0084(18)
C16 0.062(3) 0.053(3) 0.045(3) -0.004(2) -0.009(2) -0.020(2)
C17 0.047(3) 0.041(2) 0.037(2) 0.005(2) -0.0013(19) 0.0031(19)
C18 0.042(2) 0.036(2) 0.032(2) 0.0010(18) 0.0043(18) 0.0027(17)
C19 0.067(3) 0.057(3) 0.033(2) 0.009(2) 0.013(2) 0.011(2)
C20 0.051(3) 0.052(3) 0.054(3) -0.026(2) 0.006(2) 0.005(2)
C21 0.031(2) 0.046(2) 0.040(2) -0.0123(18) 0.0027(18) 0.0040(19)
C22 0.042(2) 0.057(3) 0.046(3) -0.002(2) 0.014(2) 0.002(2)
C23 0.062(3) 0.027(2) 0.080(4) 0.001(2) 0.005(3) 0.000(2)
C24 0.035(2) 0.0240(18) 0.054(3) -0.0046(16) 0.0028(19) 0.0024(18)
C25 0.045(3) 0.038(2) 0.052(3) -0.0003(19) -0.008(2) 0.015(2)
C26 0.069(3) 0.066(3) 0.047(3) -0.031(3) -0.007(2) -0.010(2)
C27 0.046(2) 0.040(2) 0.037(2) -0.0123(19) 0.0006(19) -0.0081(19)
C28 0.055(3) 0.045(2) 0.040(3) -0.008(2) 0.008(2) -0.011(2)
C29 0.102(5) 0.065(2) 0.060(4) -0.010(3) -0.022(3) -0.007(2)
C30 0.090(4) 0.090(4) 0.036(2) -0.005(3) -0.008(2) 0.003(2)
C31 0.068(4) 0.087(3) 0.068(3) 0.014(3) 0.005(3) 0.013(3)
C32 0.103(5) 0.087(3) 0.109(5) 0.050(4) -0.061(4) -0.031(3)

loop_
_atom_type_symbol
_atom_type_description
_atom_type_scat_dispersion_real
_atom_type_scat_dispersion_imag
_atom_type_scat_source
C C 0.0033 0.0016 'International Tables Vol C Tables 4.2.6.8 and 6.1.1.4'
H H 0.0000 0.0000 'International Tables Vol C Tables 4.2.6.8 and 6.1.1.4'
N N 0.0061 0.0033 'International Tables Vol C Tables 4.2.6.8 and 6.1.1.4'
O O 0.0106 0.0060 'International Tables Vol C Tables 4.2.6.8 and 6.1.1.4'
Si Si 0.0817 0.0704 'International Tables Vol C Tables 4.2.6.8 and 6.1.1.4'
Mn Mn 0.3368 0.7283 'International Tables Vol C Tables 4.2.6.8 and 6.1.1.4'
Na Na 0.0362 0.0249 'International Tables Vol C Tables 4.2.6.8 and 6.1.1.4'

loop_
_geom_angle_atom_site_label_1
_geom_angle_atom_site_label_2
_geom_angle_atom_site_label_3
_geom_angle_site_symmetry_1
_geom_angle_site_symmetry_3
_geom_angle
_geom_angle_publ_flag
O1 Mn1 O1 4_656 . 86.37(11) ?
O1 Mn1 N1 4_656 . 102.86(11) ?
O1 Mn1 N1 . . 139.12(11) ?
O1 Mn1 N2 4_656 . 159.45(11) ?
O1 Mn1 N2 . . 94.67(12) ?
N1 Mn1 N2 . . 89.78(12) y
O1 Mn1 C1 4_656 . 120.12(11) ?
O1 Mn1 C1 . . 109.50(11) ?
N1 Mn1 C1 . . 32.04(12) ?
N2 Mn1 C1 . . 78.89(12) ?
O1 Mn1 Mn1 4_656 4_656 43.85(7) ?
O1 Mn1 Mn1 . 4_656 43.19(7) ?
N1 Mn1 Mn1 . 4_656 127.09(9) ?
N2 Mn1 Mn1 . 4_656 136.66(9) ?
C1 Mn1 Mn1 . 4_656 118.93(8) ?
O1 Mn1 Na1 4_656 . 128.71(8) ?
O1 Mn1 Na1 . . 43.12(8) ?
N1 Mn1 Na1 . . 111.02(9) ?
N2 Mn1 Na1 . . 58.22(10) ?
C1 Mn1 Na1 . . 79.78(9) ?
Mn1 Mn1 Na1 4_656 . 84.86(4) ?
N1 Si1 C18 . . 106.49(16) ?
N1 Si1 C15 . . 113.25(17) ?
C18 Si1 C15 . . 112.14(19) ?
N1 Si1 C12 . . 111.51(17) ?
C18 Si1 C12 . . 106.66(18) ?
C15 Si1 C12 . . 106.66(18) ?
O1 Na1 O2 . . 151.22(13) ?
O1 Na1 C9 . . 94.31(11) ?
O2 Na1 C9 . . 113.70(14) ?
O1 Na1 N2 . . 70.15(10) ?
O2 Na1 N2 . . 133.26(13) ?
C9 Na1 N2 . . 30.00(10) ?
O1 Na1 C14 . 4_656 85.47(11) ?
O2 Na1 C14 . 4_656 85.41(14) ?
C9 Na1 C14 . 4_656 121.31(13) ?
N2 Na1 C14 . 4_656 133.09(13) ?
O1 Na1 C10 . . 91.78(11) ?
O2 Na1 C10 . . 115.87(13) ?
C9 Na1 C10 . . 28.62(10) ?
N2 Na1 C10 . . 50.60(10) ?
C14 Na1 C10 4_656 . 92.70(12) ?
O1 Na1 Mn1 . . 35.62(6) ?
O2 Na1 Mn1 . . 172.06(12) ?
C9 Na1 Mn1 . . 58.86(8) ?
N2 Na1 Mn1 . . 38.89(7) ?
C14 Na1 Mn1 4_656 . 100.81(10) ?
C10 Na1 Mn1 . . 59.33(8) ?
Mn1 O1 Mn1 4_656 . 92.96(10) y
Mn1 O1 Na1 4_656 . 156.41(14) y
Mn1 O1 Na1 . . 101.25(11) y
C1 N1 Si1 . . 119.6(2) ?
C1 N1 Mn1 . . 100.7(2) ?
Si1 N1 Mn1 . . 139.41(17) ?
C2 C1 N1 . . 120.5(3) ?
C2 C1 C10 . . 118.2(3) ?
N1 C1 C10 . . 121.3(3) ?
C2 C1 Mn1 . . 131.6(3) ?
N1 C1 Mn1 . . 47.27(15) ?
C10 C1 Mn1 . . 93.4(2) ?
N2 Si2 C24 . . 105.61(16) ?
N2 Si2 C21 . . 111.08(17) ?
C24 Si2 C21 . . 111.68(19) ?
N2 Si2 C27 . . 107.79(17) ?
C24 Si2 C27 . . 109.5(2) ?
C21 Si2 C27 . . 111.02(18) ?
C29 O2 C32 . . 107.2(4) ?
C29 O2 Na1 . . 127.0(3) ?
C32 O2 Na1 . . 125.7(3) ?
C9 N2 Si2 . . 124.5(2) ?
C9 N2 Mn1 . . 116.1(2) ?
Si2 N2 Mn1 . . 118.97(16) ?
C9 N2 Na1 . . 73.36(19) ?
Si2 N2 Na1 . . 106.36(14) ?
Mn1 N2 Na1 . . 82.88(10) ?
C1 C2 C3 . . 121.8(4) ?
C1 C2 H2 . . 119.1 ?
C3 C2 H2 . . 119.1 ?
C4 C3 C2 . . 120.9(4) ?
C4 C3 H3 . . 119.6 ?
C2 C3 H3 . . 119.6 ?
C3 C4 C5 . . 120.8(4) ?
C3 C4 H4 . . 119.6 ?
C5 C4 H4 . . 119.6 ?
C6 C5 C4 . . 121.0(4) ?
C6 C5 C10 . . 119.5(4) ?
C4 C5 C10 . . 119.5(4) ?
C7 C6 C5 . . 120.6(4) ?
C7 C6 H6 . . 119.7 ?
C5 C6 H6 . . 119.7 ?
C6 C7 C8 . . 121.2(4) ?
C6 C7 H7 . . 119.4 ?
C8 C7 H7 . . 119.4 ?
C9 C8 C7 . . 121.7(4) ?
C9 C8 H8 . . 119.2 ?
C7 C8 H8 . . 119.2 ?
N2 C9 C8 . . 122.3(3) ?
N2 C9 C10 . . 120.4(3) ?
C8 C9 C10 . . 116.9(3) ?
N2 C9 Na1 . . 76.64(19) ?
C8 C9 Na1 . . 98.9(2) ?
C10 C9 Na1 . . 89.1(2) ?
C5 C10 C9 . . 119.2(3) ?
C5 C10 C1 . . 117.8(3) ?
C9 C10 C1 . . 123.0(3) ?
C5 C10 Na1 . . 101.9(2) ?
C9 C10 Na1 . . 62.26(19) ?
C1 C10 Na1 . . 108.0(2) ?
C12 C11 H11A . . 109.5 ?
C12 C11 H11B . . 109.5 ?
H11A C11 H11B . . 109.5 ?
C12 C11 H11C . . 109.5 ?
H11A C11 H11C . . 109.5 ?
H11B C11 H11C . . 109.5 ?
C13 C12 C11 . . 110.0(4) ?
C13 C12 Si1 . . 117.4(3) ?
C11 C12 Si1 . . 111.2(3) ?
C13 C12 H12 . . 105.8 ?
C11 C12 H12 . . 105.8 ?
Si1 C12 H12 . . 105.8 ?
C12 C13 H13A . . 109.5 ?
C12 C13 H13B . . 109.5 ?
H13A C13 H13B . . 109.5 ?
C12 C13 H13C . . 109.5 ?
H13A C13 H13C . . 109.5 ?
H13B C13 H13C . . 109.5 ?
C15 C14 H14A . . 109.5 ?
C15 C14 H14B . . 109.5 ?
H14A C14 H14B . . 109.5 ?
C15 C14 H14C . . 109.5 ?
H14A C14 H14C . . 109.5 ?
H14B C14 H14C . . 109.5 ?
C16 C15 C14 . . 110.5(4) ?
C16 C15 Si1 . . 114.0(3) ?
C14 C15 Si1 . . 113.8(3) ?
C16 C15 H15 . . 105.9 ?
C14 C15 H15 . . 105.9 ?
Si1 C15 H15 . . 105.9 ?
C15 C16 H16A . . 109.5 ?
C15 C16 H16B . . 109.5 ?
H16A C16 H16B . . 109.5 ?
C15 C16 H16C . . 109.5 ?
H16A C16 H16C . . 109.5 ?
H16B C16 H16C . . 109.5 ?
C18 C17 H17A . . 109.5 ?
C18 C17 H17B . . 109.5 ?
H17A C17 H17B . . 109.5 ?
C18 C17 H17C . . 109.5 ?
H17A C17 H17C . . 109.5 ?
H17B C17 H17C . . 109.5 ?
C17 C18 C19 . . 109.3(3) ?
C17 C18 Si1 . . 114.6(3) ?
C19 C18 Si1 . . 115.1(3) ?
C17 C18 H18 . . 105.6 ?
C19 C18 H18 . . 105.6 ?
Si1 C18 H18 . . 105.6 ?
C18 C19 H19A . . 109.5 ?
C18 C19 H19B . . 109.5 ?
H19A C19 H19B . . 109.5 ?
C18 C19 H19C . . 109.5 ?
H19A C19 H19C . . 109.5 ?
H19B C19 H19C . . 109.5 ?
C21 C20 H20A . . 109.5 ?
C21 C20 H20B . . 109.5 ?
H20A C20 H20B . . 109.5 ?
C21 C20 H20C . . 109.5 ?
H20A C20 H20C . . 109.5 ?
H20B C20 H20C . . 109.5 ?
C22 C21 C20 . . 110.1(4) ?
C22 C21 Si2 . . 110.8(3) ?
C20 C21 Si2 . . 115.1(3) ?
C22 C21 H21 . . 106.8 ?
C20 C21 H21 . . 106.8 ?
Si2 C21 H21 . . 106.8 ?
C21 C22 H22A . . 109.5 ?
C21 C22 H22B . . 109.5 ?
H22A C22 H22B . . 109.5 ?
C21 C22 H22C . . 109.5 ?
H22A C22 H22C . . 109.5 ?
H22B C22 H22C . . 109.5 ?
C24 C23 H23A . . 109.5 ?
C24 C23 H23B . . 109.5 ?
H23A C23 H23B . . 109.5 ?
C24 C23 H23C . . 109.5 ?
H23A C23 H23C . . 109.5 ?
H23B C23 H23C . . 109.5 ?
C25 C24 C23 . . 109.3(4) ?
C25 C24 Si2 . . 114.0(3) ?
C23 C24 Si2 . . 115.0(3) ?
C25 C24 H24 . . 105.9 ?
C23 C24 H24 . . 105.9 ?
Si2 C24 H24 . . 105.9 ?
C24 C25 H25A . . 109.5 ?
C24 C25 H25B . . 109.5 ?
H25A C25 H25B . . 109.5 ?
C24 C25 H25C . . 109.5 ?
H25A C25 H25C . . 109.5 ?
H25B C25 H25C . . 109.5 ?
C27 C26 H26A . . 109.5 ?
C27 C26 H26B . . 109.5 ?
H26A C26 H26B . . 109.5 ?
C27 C26 H26C . . 109.5 ?
H26A C26 H26C . . 109.5 ?
H26B C26 H26C . . 109.5 ?
C26 C27 C28 . . 110.7(4) ?
C26 C27 Si2 . . 116.6(3) ?
C28 C27 Si2 . . 112.5(3) ?
C26 C27 H27 . . 105.3 ?
C28 C27 H27 . . 105.3 ?
Si2 C27 H27 . . 105.3 ?
C27 C28 H28A . . 109.5 ?
C27 C28 H28B . . 109.5 ?
H28A C28 H28B . . 109.5 ?
C27 C28 H28C . . 109.5 ?
H28A C28 H28C . . 109.5 ?
H28B C28 H28C . . 109.5 ?
O2 C29 C30 . . 107.5(5) ?
O2 C29 H29A . . 110.2 ?
C30 C29 H29A . . 110.2 ?
O2 C29 H29B . . 110.2 ?
C30 C29 H29B . . 110.2 ?
H29A C29 H29B . . 108.5 ?
C31 C30 C29 . . 104.0(5) ?
C31 C30 H30A . . 111.0 ?
C29 C30 H30A . . 111.0 ?
C31 C30 H30B . . 111.0 ?
C29 C30 H30B . . 111.0 ?
H30A C30 H30B . . 109.0 ?
C30 C31 C32 . . 100.9(5) ?
C30 C31 H31A . . 111.6 ?
C32 C31 H31A . . 111.6 ?
C30 C31 H31B . . 111.6 ?
C32 C31 H31B . . 111.6 ?
H31A C31 H31B . . 109.4 ?
O2 C32 C31 . . 106.3(5) ?
O2 C32 H32A . . 110.5 ?
C31 C32 H32A . . 110.5 ?
O2 C32 H32B . . 110.5 ?
C31 C32 H32B . . 110.5 ?
H32A C32 H32B . . 108.7 ?

loop_
_geom_bond_atom_site_label_1
_geom_bond_atom_site_label_2
_geom_bond_site_symmetry_2
_geom_bond_distance
_geom_bond_publ_flag
Mn1 O1 4_656 1.853(2) y
Mn1 O1 . 1.876(2) y
Mn1 N1 . 1.949(3) y
Mn1 N2 . 1.999(3) y
Mn1 C1 . 2.608(4) y
Mn1 Mn1 4_656 2.7037(10) y
Mn1 Na1 . 3.1585(17) ?
Si1 N1 . 1.723(3) ?
Si1 C18 . 1.901(4) ?
Si1 C15 . 1.903(4) ?
Si1 C12 . 1.915(4) ?
Na1 O1 . 2.201(3) y
Na1 O2 . 2.254(4) y
Na1 C9 . 2.665(4) y
Na1 N2 . 2.706(4) y
Na1 C14 4_656 2.994(4) y
Na1 C10 . 3.010(4) y
O1 Mn1 4_656 1.853(2) ?
N1 C1 . 1.408(5) ?
C1 C2 . 1.394(5) ?
C1 C10 . 1.447(5) ?
Si2 N2 . 1.746(3) ?
Si2 C24 . 1.893(4) ?
Si2 C21 . 1.910(4) ?
Si2 C27 . 1.913(4) ?
O2 C29 . 1.425(6) ?
O2 C32 . 1.431(7) ?
N2 C9 . 1.391(5) ?
C2 C3 . 1.398(6) ?
C2 H2 . 0.9500 ?
C3 C4 . 1.343(7) ?
C3 H3 . 0.9500 ?
C4 C5 . 1.426(6) ?
C4 H4 . 0.9500 ?
C5 C6 . 1.406(6) ?
C5 C10 . 1.439(5) ?
C6 C7 . 1.345(7) ?
C6 H6 . 0.9500 ?
C7 C8 . 1.406(6) ?
C7 H7 . 0.9500 ?
C8 C9 . 1.402(5) ?
C8 H8 . 0.9500 ?
C9 C10 . 1.442(5) ?
C11 C12 . 1.529(6) ?
C11 H11A . 0.9800 ?
C11 H11B . 0.9800 ?
C11 H11C . 0.9800 ?
C12 C13 . 1.525(6) ?
C12 H12 . 1.0000 ?
C13 H13A . 0.9800 ?
C13 H13B . 0.9800 ?
C13 H13C . 0.9800 ?
C14 C15 . 1.538(6) ?
C14 H14A . 0.9800 ?
C14 H14B . 0.9800 ?
C14 H14C . 0.9800 ?
C15 C16 . 1.537(6) ?
C15 H15 . 1.0000 ?
C16 H16A . 0.9800 ?
C16 H16B . 0.9800 ?
C16 H16C . 0.9800 ?
C17 C18 . 1.530(6) ?
C17 H17A . 0.9800 ?
C17 H17B . 0.9800 ?
C17 H17C . 0.9800 ?
C18 C19 . 1.548(6) ?
C18 H18 . 1.0000 ?
C19 H19A . 0.9800 ?
C19 H19B . 0.9800 ?
C19 H19C . 0.9800 ?
C20 C21 . 1.539(6) ?
C20 H20A . 0.9800 ?
C20 H20B . 0.9800 ?
C20 H20C . 0.9800 ?
C21 C22 . 1.535(6) ?
C21 H21 . 1.0000 ?
C22 H22A . 0.9800 ?
C22 H22B . 0.9800 ?
C22 H22C . 0.9800 ?
C23 C24 . 1.540(5) ?
C23 H23A . 0.9800 ?
C23 H23B . 0.9800 ?
C23 H23C . 0.9800 ?
C24 C25 . 1.530(6) ?
C24 H24 . 1.0000 ?
C25 H25A . 0.9800 ?
C25 H25B . 0.9800 ?
C25 H25C . 0.9800 ?
C26 C27 . 1.521(6) ?
C26 H26A . 0.9800 ?
C26 H26B . 0.9800 ?
C26 H26C . 0.9800 ?
C27 C28 . 1.537(6) ?
C27 H27 . 1.0000 ?
C28 H28A . 0.9800 ?
C28 H28B . 0.9800 ?
C28 H28C . 0.9800 ?
C29 C30 . 1.503(7) ?
C29 H29A . 0.9900 ?
C29 H29B . 0.9900 ?
C30 C31 . 1.481(8) ?
C30 H30A . 0.9900 ?
C30 H30B . 0.9900 ?
C31 C32 . 1.503(9) ?
C31 H31A . 0.9900 ?
C31 H31B . 0.9900 ?
C32 H32A . 0.9900 ?
C32 H32B . 0.9900 ?

loop_
_geom_hbond_atom_site_label_D
_geom_hbond_atom_site_label_H
_geom_hbond_atom_site_label_A
_geom_hbond_site_symmetry_A
_geom_hbond_distance_DH
_geom_hbond_distance_HA
_geom_hbond_distance_DA
_geom_hbond_angle_DHA
C17 H17B O1 4_656 0.98 2.44 3.401(5) 167
C28 H28B O1 . 0.98 2.52 3.475(5) 165
C13 H13A Cg1 . 0.98 2.83 3.714(5) 150
